data_7043712
loop_
_publ_author_name
'Jin, Guo-Xin'
'Gao, Wen-Xi'
'Lin, Yue-Jian'

_publ_section_title
;
 Stepwise construction of discrete parallelogram- and prism-shaped
 organometallic architectures based on half-sandwich rhodium fragments
;
_journal_name_full 'Dalton Trans.'
_journal_paper_doi 10.1039/C7DT02186K
_journal_year 2017
_chemical_formula_sum 'C120 H146 F18 N12 O33 Rh6 S6'
_chemical_formula_weight 3436.30
_space_group_crystal_system monoclinic
_space_group_IT_number 15
_space_group_name_Hall '-C 2yc'
_space_group_name_H-M_alt 'C 1 2/c 1'
_symmetry_space_group_name_Hall '-C 2yc'
_symmetry_space_group_name_H-M 'C 1 2/c 1'
_atom_sites_solution_hydrogens geom
_audit_creation_method SHELXL-2014/7
_audit_update_record
;
2017-06-14 deposited with the CCDC.
2017-07-19 downloaded from the CCDC.
;
_cell_angle_alpha 90
_cell_angle_beta 106.754(4)
_cell_angle_gamma 90
_cell_formula_units_Z 4
_cell_length_a 21.867(5)
_cell_length_b 26.493(6)
_cell_length_c 27.213(6)
_cell_measurement_reflns_used 4378
_cell_measurement_temperature 173(2)
_cell_measurement_theta_max 21.39
_cell_measurement_theta_min 2.20
_cell_volume 15096(6)
_computing_cell_refinement 'Bruker SAINT'
_computing_data_collection 'Bruker APEX2'
_computing_data_reduction 'Bruker SAINT'
_computing_molecular_graphics 'Bruker SHELXTL'
_computing_publication_material 'Bruker SHELXTL'
_computing_structure_refinement 'SHELXL-2014/7 (Sheldrick, 2014)'
_computing_structure_solution 'SHELXS-97 (Sheldrick, 2008)'
_diffrn_ambient_temperature 173(2)
_diffrn_measured_fraction_theta_full 0.997
_diffrn_measured_fraction_theta_max 0.997
_diffrn_measurement_device_type 'Bruker APEX-II CCD'
_diffrn_measurement_method '\f and \w scans'
_diffrn_radiation_type MoK\a
_diffrn_radiation_wavelength 0.71073
_diffrn_reflns_av_R_equivalents 0.0929
_diffrn_reflns_av_unetI/netI 0.1181
_diffrn_reflns_Laue_measured_fraction_full 0.997
_diffrn_reflns_Laue_measured_fraction_max 0.997
_diffrn_reflns_limit_h_max 26
_diffrn_reflns_limit_h_min -25
_diffrn_reflns_limit_k_max 32
_diffrn_reflns_limit_k_min -32
_diffrn_reflns_limit_l_max 33
_diffrn_reflns_limit_l_min -27
_diffrn_reflns_number 49051
_diffrn_reflns_point_group_measured_fraction_full 0.997
_diffrn_reflns_point_group_measured_fraction_max 0.997
_diffrn_reflns_theta_full 25.242
_diffrn_reflns_theta_max 26.000
_diffrn_reflns_theta_min 1.240
_exptl_absorpt_coefficient_mu 0.817
_exptl_absorpt_correction_T_max 0.746
_exptl_absorpt_correction_T_min 0.617
_exptl_absorpt_correction_type multi-scan
_exptl_absorpt_process_details sadabs
_exptl_crystal_colour yellow
_exptl_crystal_density_diffrn 1.512
_exptl_crystal_description block
_exptl_crystal_F_000 6968
_exptl_crystal_size_max 0.420
_exptl_crystal_size_mid 0.210
_exptl_crystal_size_min 0.180
_platon_squeeze_details
; 
 In asymmetric unit of this data, there were disordered 
 anions and solvents (three triflate anions, two methanol 
 and one water molecules) which could not be restrained 
 properly. Therefore, SQUEEZE algorithm was used to omit 
 them. 
;
_refine_diff_density_max 0.981
_refine_diff_density_min -0.578
_refine_diff_density_rms 0.142
_refine_ls_extinction_method none
_refine_ls_goodness_of_fit_ref 1.002
_refine_ls_hydrogen_treatment constr
_refine_ls_matrix_type full
_refine_ls_number_parameters 787
_refine_ls_number_reflns 14808
_refine_ls_number_restraints 359
_refine_ls_restrained_S_all 0.997
_refine_ls_R_factor_all 0.1322
_refine_ls_R_factor_gt 0.0747
_refine_ls_shift/su_max 0.004
_refine_ls_shift/su_mean 0.000
_refine_ls_structure_factor_coef Fsqd
_refine_ls_weighting_details 'w=1/[\s^2^(Fo^2^)+(0.1182P)^2^] where P=(Fo^2^+2Fc^2^)/3'
_refine_ls_weighting_scheme calc
_refine_ls_wR_factor_gt 0.2135
_refine_ls_wR_factor_ref 0.2334
_reflns_Friedel_coverage 0.000
_reflns_number_gt 7283
_reflns_number_total 14808
_reflns_threshold_expression 'I > 2\s(I)'
_cod_data_source_file c7dt02186k2.cif
_cod_data_source_block mo_60514a
_cod_database_code 7043712
_shelx_shelxl_version_number 2014/7
_shelx_space_group_comment
; 
The symmetry employed for this shelxl refinement is uniquely defined 
by the following loop, which should always be used as a source of 
symmetry information in preference to the above space-group names. 
They are only intended as comments. 
;
_shelx_estimated_absorpt_t_min 0.725
_shelx_estimated_absorpt_t_max 0.867
_platon_squeeze_void_probe_radius 1.20

loop_
_space_group_symop_operation_xyz
'x, y, z'
'-x, y, -z+1/2'
'x+1/2, y+1/2, z'
'-x+1/2, y+1/2, -z+1/2'
'-x, -y, -z'
'x, -y, z-1/2'
'-x+1/2, -y+1/2, -z'
'x+1/2, -y+1/2, z-1/2'

loop_
_atom_site_label
_atom_site_type_symbol
_atom_site_fract_x
_atom_site_fract_y
_atom_site_fract_z
_atom_site_U_iso_or_equiv
_atom_site_adp_type
_atom_site_occupancy
_atom_site_site_symmetry_order
_atom_site_calc_flag
_atom_site_refinement_flags_posn
_atom_site_refinement_flags_adp
_atom_site_refinement_flags_occupancy
_atom_site_disorder_assembly
_atom_site_disorder_group
Rh1 Rh 0.23909(3) 0.32238(2) 0.30527(2) 0.0466(2) Uani 1 1 d . . . . .
Rh2 Rh 0.48883(3) 0.31180(3) 0.48580(2) 0.0493(2) Uani 1 1 d . . . . .
Rh3 Rh 0.34705(3) 0.11701(2) 0.38378(3) 0.0522(2) Uani 1 1 d . . . . .
N1 N 0.3775(6) 0.1844(5) 0.4181(5) 0.045(3) Uani 0.543(5) 1 d D U P A 1
N2 N 0.4258(6) 0.2528(4) 0.4539(4) 0.040(3) Uani 0.543(5) 1 d D U P A 1
N3 N 0.5255(7) 0.1583(6) 0.4802(7) 0.075(4) Uani 0.543(5) 1 d . U P A 1
O1 O 0.2771(11) 0.1676(7) 0.3358(8) 0.057(4) Uani 0.543(5) 1 d D U P A 1
O2 O 0.2510(10) 0.2430(11) 0.3226(9) 0.059(4) Uani 0.543(5) 1 d D U P A 1
O3 O 0.4078(5) 0.3507(4) 0.4332(4) 0.043(2) Uani 0.543(5) 1 d D U P A 1
O4 O 0.3215(5) 0.3426(5) 0.3706(4) 0.047(3) Uani 0.543(5) 1 d D U P A 1
C1 C 0.4274(10) 0.2030(6) 0.4542(9) 0.038(5) Uani 0.543(5) 1 d D U P A 1
C2 C 0.377(2) 0.2682(9) 0.4141(16) 0.042(6) Uani 0.543(5) 1 d D U P A 1
C3 C 0.3452(7) 0.2235(5) 0.3924(5) 0.040(4) Uani 0.543(5) 1 d D U P A 1
C4 C 0.2886(14) 0.2124(8) 0.3490(13) 0.052(4) Uani 0.543(5) 1 d D U P A 1
C5 C 0.3671(10) 0.3223(7) 0.4042(10) 0.039(5) Uani 0.543(5) 1 d D U P A 1
C6 C 0.4737(8) 0.1715(6) 0.4935(6) 0.059(4) Uani 0.543(5) 1 d D U P A 1
C7 C 0.4650(9) 0.1575(7) 0.5413(6) 0.078(5) Uani 0.543(5) 1 d D U P A 1
H7 H 0.4282 0.1695 0.5497 0.094 Uiso 0.543(5) 1 calc R U P A 1
C8 C 0.5090(9) 0.1261(7) 0.5776(8) 0.083(6) Uani 0.543(5) 1 d D U P A 1
H8 H 0.5050 0.1134 0.6092 0.100 Uiso 0.543(5) 1 calc R U P A 1
C9 C 0.5605(9) 0.1179(7) 0.5558(9) 0.090(6) Uani 0.543(5) 1 d D U P A 1
H9 H 0.5952 0.0990 0.5768 0.107 Uiso 0.543(5) 1 calc R U P A 1
C10 C 0.5678(10) 0.1323(7) 0.5111(8) 0.077(6) Uani 0.543(5) 1 d . U P A 1
H10 H 0.6053 0.1229 0.5023 0.093 Uiso 0.543(5) 1 calc R U P A 1
N1' N 0.3096(7) 0.3098(6) 0.3688(6) 0.043(4) Uani 0.457(5) 1 d D U P A 2
N2' N 0.3992(7) 0.3066(6) 0.4350(6) 0.045(4) Uani 0.457(5) 1 d D U P A 2
N3' N 0.3883(8) 0.4170(7) 0.3759(7) 0.084(6) Uani 0.457(5) 1 d D U P A 2
O1' O 0.2356(12) 0.2431(12) 0.3121(11) 0.054(5) Uani 0.457(5) 1 d D U P A 2
O2' O 0.2893(13) 0.1777(9) 0.3474(11) 0.065(5) Uani 0.457(5) 1 d D U P A 2
O3' O 0.4710(6) 0.2298(4) 0.4784(5) 0.047(3) Uani 0.457(5) 1 d D U P A 2
O4' O 0.4114(8) 0.1697(6) 0.4414(6) 0.061(4) Uani 0.457(5) 1 d D U P A 2
C1' C 0.3565(11) 0.3362(6) 0.4032(10) 0.032(5) Uani 0.457(5) 1 d D U P A 2
C2' C 0.380(2) 0.2569(13) 0.418(2) 0.046(6) Uani 0.457(5) 1 d D U P A 2
C3' C 0.3297(8) 0.2588(8) 0.3792(7) 0.048(5) Uani 0.457(5) 1 d D U P A 2
C4' C 0.2836(15) 0.2232(8) 0.3456(14) 0.044(4) Uani 0.457(5) 1 d D U P A 2
C5' C 0.4179(13) 0.2154(8) 0.4472(12) 0.036(5) Uani 0.457(5) 1 d D U P A 2
C6' C 0.3581(9) 0.3929(6) 0.4093(7) 0.057(5) Uani 0.457(5) 1 d D U P A 2
C7' C 0.3299(10) 0.4175(8) 0.4438(9) 0.088(7) Uani 0.457(5) 1 d D U P A 2
H7' H 0.3120 0.3975 0.4651 0.106 Uiso 0.457(5) 1 calc R U P A 2
C8' C 0.3274(10) 0.4715(7) 0.4475(9) 0.077(7) Uani 0.457(5) 1 d D U P A 2
H8' H 0.3080 0.4907 0.4685 0.093 Uiso 0.457(5) 1 calc R U P A 2
C9' C 0.3609(10) 0.4905(8) 0.4122(8) 0.076(7) Uani 0.457(5) 1 d D U P A 2
H9' H 0.3624 0.5263 0.4107 0.092 Uiso 0.457(5) 1 calc R U P A 2
C10' C 0.3904(12) 0.4672(8) 0.3809(11) 0.095(8) Uani 0.457(5) 1 d D U P A 2
H10' H 0.4128 0.4867 0.3625 0.115 Uiso 0.457(5) 1 calc R U P A 2
N4 N 0.3091(3) 0.3089(3) 0.2651(3) 0.0522(17) Uani 1 1 d . . . . .
N5 N 0.4799(3) 0.3046(3) 0.0811(3) 0.0552(18) Uani 1 1 d . . . . .
N6 N 0.4051(3) 0.1348(2) 0.3347(3) 0.0562(19) Uani 1 1 d . . . . .
C11 C 0.3565(4) 0.3397(3) 0.2689(3) 0.055(2) Uani 1 1 d . . . . .
H11 H 0.3655 0.3644 0.2954 0.065 Uiso 1 1 calc R U . . .
C12 C 0.3944(4) 0.3382(3) 0.2360(3) 0.058(2) Uani 1 1 d . . . . .
H12 H 0.4280 0.3620 0.2399 0.070 Uiso 1 1 calc R U . . .
C13 C 0.3839(4) 0.3025(3) 0.1978(4) 0.055(2) Uani 1 1 d . . . . .
C14 C 0.3349(5) 0.2707(3) 0.1951(4) 0.070(3) Uani 1 1 d . . . . .
H14 H 0.3256 0.2451 0.1696 0.084 Uiso 1 1 calc R U . . .
C15 C 0.2967(5) 0.2746(3) 0.2292(4) 0.063(3) Uani 1 1 d . . . . .
H15 H 0.2620 0.2520 0.2259 0.076 Uiso 1 1 calc R U . . .
C16 C 0.4825(4) 0.3423(4) 0.1129(3) 0.064(2) Uani 1 1 d . . . . .
H16 H 0.5069 0.3709 0.1091 0.076 Uiso 1 1 calc R U . . .
C17 C 0.4533(4) 0.3443(3) 0.1509(4) 0.061(2) Uani 1 1 d . . . . .
H17 H 0.4566 0.3736 0.1716 0.073 Uiso 1 1 calc R U . . .
C18 C 0.4186(4) 0.3025(3) 0.1589(3) 0.056(2) Uani 1 1 d . . . . .
C19 C 0.4178(5) 0.2602(4) 0.1265(4) 0.076(3) Uani 1 1 d . . . . .
H19 H 0.3968 0.2300 0.1312 0.091 Uiso 1 1 calc R U . . .
C20 C 0.4475(5) 0.2633(3) 0.0880(4) 0.068(3) Uani 1 1 d . . . . .
H20 H 0.4449 0.2353 0.0657 0.082 Uiso 1 1 calc R U . . .
C21 C 0.3802(5) 0.1410(4) 0.2833(4) 0.075(3) Uani 1 1 d . . . . .
H21 H 0.3351 0.1434 0.2698 0.090 Uiso 1 1 calc R U . . .
C22 C 0.4148(5) 0.1437(4) 0.2513(4) 0.072(3) Uani 1 1 d . . . . .
H22 H 0.3941 0.1474 0.2156 0.086 Uiso 1 1 calc R U . . .
C23 C 0.4796(4) 0.1415(3) 0.2679(4) 0.054(2) Uani 1 1 d . . . . .
C24 C 0.5068(5) 0.1370(3) 0.3196(4) 0.063(2) Uani 1 1 d . . . . .
H24 H 0.5520 0.1357 0.3330 0.075 Uiso 1 1 calc R U . . .
C25 C 0.4694(4) 0.1345(3) 0.3525(4) 0.061(2) Uani 1 1 d . . . . .
H25 H 0.4893 0.1326 0.3884 0.073 Uiso 1 1 calc R U . . .
C26 C 0.1427(4) 0.3275(4) 0.3038(4) 0.063(2) Uani 1 1 d D . . . .
C27 C 0.1754(4) 0.3716(3) 0.3289(3) 0.057(2) Uani 1 1 d . . . . .
C28 C 0.2003(4) 0.3970(3) 0.2939(4) 0.063(3) Uani 1 1 d . . . . .
C29 C 0.1809(5) 0.3693(5) 0.2466(4) 0.089(4) Uani 1 1 d . . . . .
C30 C 0.1461(5) 0.3274(4) 0.2526(4) 0.070(3) Uani 1 1 d D . . . .
C31 C 0.1818(6) 0.3887(5) 0.3824(4) 0.108(4) Uani 1 1 d . U . . .
H31A H 0.1457 0.4106 0.3825 0.161 Uiso 1 1 calc R U . . .
H31B H 0.2218 0.4076 0.3955 0.161 Uiso 1 1 calc R U . . .
H31C H 0.1822 0.3593 0.4043 0.161 Uiso 1 1 calc R U . . .
C32 C 0.2356(6) 0.4476(5) 0.3061(6) 0.127(5) Uani 1 1 d . U . . .
H32A H 0.2201 0.4706 0.2769 0.190 Uiso 1 1 calc R U . . .
H32B H 0.2815 0.4421 0.3124 0.190 Uiso 1 1 calc R U . . .
H32C H 0.2278 0.4625 0.3367 0.190 Uiso 1 1 calc R U . . .
C33 C 0.2004(7) 0.3888(6) 0.1965(5) 0.137(6) Uani 1 1 d . U . . .
H33A H 0.2034 0.3599 0.1749 0.206 Uiso 1 1 calc R U . . .
H33B H 0.2418 0.4061 0.2076 0.206 Uiso 1 1 calc R U . . .
H33C H 0.1678 0.4124 0.1769 0.206 Uiso 1 1 calc R U . . .
C34 C 0.1163(6) 0.2908(6) 0.2149(5) 0.116(5) Uani 1 1 d . . . . .
H34A H 0.0742 0.3032 0.1949 0.175 Uiso 1 1 calc R U . . .
H34B H 0.1114 0.2591 0.2318 0.175 Uiso 1 1 calc R U . . .
H34C H 0.1429 0.2851 0.1919 0.175 Uiso 1 1 calc R U . . .
C35 C 0.1082(5) 0.2901(5) 0.3282(5) 0.108(4) Uani 1 1 d . . . . .
H35A H 0.1330 0.2845 0.3640 0.162 Uiso 1 1 calc R U . . .
H35B H 0.1033 0.2581 0.3094 0.162 Uiso 1 1 calc R U . . .
H35C H 0.0660 0.3035 0.3269 0.162 Uiso 1 1 calc R U . . .
C36 C 0.5224(5) 0.3805(4) 0.5255(3) 0.062(2) Uani 1 1 d . . . . .
C37 C 0.4804(5) 0.3534(4) 0.5518(3) 0.062(2) Uani 1 1 d . . . . .
C38 C 0.5072(4) 0.3067(4) 0.5677(3) 0.062(2) Uani 1 1 d . . . . .
C39 C 0.5670(5) 0.3019(5) 0.5538(4) 0.078(3) Uani 1 1 d . . . . .
C40 C 0.5737(5) 0.3493(4) 0.5300(4) 0.075(3) Uani 1 1 d . . . . .
C41 C 0.5110(6) 0.4328(4) 0.5054(4) 0.098(4) Uani 1 1 d . . . . .
H41A H 0.5132 0.4561 0.5338 0.148 Uiso 1 1 calc R U . . .
H41B H 0.4686 0.4348 0.4805 0.148 Uiso 1 1 calc R U . . .
H41C H 0.5436 0.4419 0.4887 0.148 Uiso 1 1 calc R U . . .
C42 C 0.4230(5) 0.3702(5) 0.5603(4) 0.094(4) Uani 1 1 d . . . . .
H42A H 0.3906 0.3437 0.5504 0.141 Uiso 1 1 calc R U . . .
H42B H 0.4079 0.4005 0.5397 0.141 Uiso 1 1 calc R U . . .
H42C H 0.4307 0.3783 0.5967 0.141 Uiso 1 1 calc R U . . .
C43 C 0.4848(6) 0.2685(4) 0.5965(4) 0.099(4) Uani 1 1 d . . . . .
H43A H 0.4952 0.2787 0.6326 0.149 Uiso 1 1 calc R U . . .
H43B H 0.5056 0.2363 0.5939 0.149 Uiso 1 1 calc R U . . .
H43C H 0.4384 0.2648 0.5825 0.149 Uiso 1 1 calc R U . . .
C44 C 0.6128(6) 0.2594(5) 0.5643(5) 0.126(5) Uani 1 1 d . . . . .
H44A H 0.6359 0.2588 0.5384 0.189 Uiso 1 1 calc R U . . .
H44B H 0.5896 0.2275 0.5632 0.189 Uiso 1 1 calc R U . . .
H44C H 0.6433 0.2636 0.5984 0.189 Uiso 1 1 calc R U . . .
C45 C 0.6305(6) 0.3635(6) 0.5083(5) 0.125(5) Uani 1 1 d . . . . .
H45A H 0.6137 0.3786 0.4741 0.187 Uiso 1 1 calc R U . . .
H45B H 0.6549 0.3331 0.5058 0.187 Uiso 1 1 calc R U . . .
H45C H 0.6585 0.3878 0.5313 0.187 Uiso 1 1 calc R U . . .
C46 C 0.2928(5) 0.0529(3) 0.3538(4) 0.064(3) Uani 1 1 d . . . . .
C47 C 0.3543(6) 0.0377(4) 0.3740(6) 0.083(3) Uani 1 1 d . . . . .
C48 C 0.3778(6) 0.0499(4) 0.4257(6) 0.081(3) Uani 1 1 d . . . . .
C49 C 0.3258(7) 0.0708(4) 0.4409(4) 0.083(3) Uani 1 1 d . . . . .
C50 C 0.2727(6) 0.0736(4) 0.3950(6) 0.095(4) Uani 1 1 d . . . . .
C51 C 0.2535(7) 0.0447(6) 0.3011(6) 0.134(5) Uani 1 1 d . . . . .
H51A H 0.2327 0.0765 0.2870 0.201 Uiso 1 1 calc R U . . .
H51B H 0.2208 0.0192 0.3007 0.201 Uiso 1 1 calc R U . . .
H51C H 0.2804 0.0329 0.2802 0.201 Uiso 1 1 calc R U . . .
C52 C 0.3949(8) 0.0131(5) 0.3455(7) 0.145(6) Uani 1 1 d . . . . .
H52A H 0.3951 -0.0235 0.3509 0.217 Uiso 1 1 calc R U . . .
H52B H 0.4386 0.0261 0.3581 0.217 Uiso 1 1 calc R U . . .
H52C H 0.3778 0.0205 0.3088 0.217 Uiso 1 1 calc R U . . .
C53 C 0.4431(6) 0.0375(5) 0.4593(5) 0.113(5) Uani 1 1 d . . . . .
H53A H 0.4748 0.0462 0.4415 0.170 Uiso 1 1 calc R U . . .
H53B H 0.4457 0.0013 0.4671 0.170 Uiso 1 1 calc R U . . .
H53C H 0.4517 0.0568 0.4913 0.170 Uiso 1 1 calc R U . . .
C54 C 0.3177(10) 0.0900(6) 0.4913(6) 0.168(7) Uani 1 1 d . U . . .
H54A H 0.2791 0.1108 0.4844 0.253 Uiso 1 1 calc R U . . .
H54B H 0.3549 0.1103 0.5091 0.253 Uiso 1 1 calc R U . . .
H54C H 0.3138 0.0612 0.5128 0.253 Uiso 1 1 calc R U . . .
C55 C 0.2033(7) 0.0927(5) 0.3906(7) 0.151(6) Uani 1 1 d . U . . .
H55A H 0.1962 0.0920 0.4245 0.227 Uiso 1 1 calc R U . . .
H55B H 0.1721 0.0707 0.3671 0.227 Uiso 1 1 calc R U . . .
H55C H 0.1982 0.1273 0.3773 0.227 Uiso 1 1 calc R U . . .
O14 O 0.0000 0.9381(5) 0.2500 0.165(6) Uani 1 2 d S TU P . .

loop_
_atom_site_aniso_label
_atom_site_aniso_U_11
_atom_site_aniso_U_22
_atom_site_aniso_U_33
_atom_site_aniso_U_23
_atom_site_aniso_U_13
_atom_site_aniso_U_12
Rh1 0.0530(4) 0.0540(4) 0.0368(4) 0.0051(3) 0.0192(3) 0.0070(3)
Rh2 0.0435(4) 0.0706(5) 0.0356(4) 0.0001(3) 0.0142(3) -0.0096(3)
Rh3 0.0648(5) 0.0444(4) 0.0582(5) 0.0066(3) 0.0350(4) 0.0066(3)
N1 0.058(8) 0.049(8) 0.035(7) -0.004(6) 0.025(6) -0.015(7)
N2 0.046(7) 0.045(7) 0.032(7) -0.001(6) 0.015(6) 0.004(6)
N3 0.056(8) 0.070(9) 0.103(11) -0.007(8) 0.029(8) 0.002(7)
O1 0.051(8) 0.053(7) 0.063(8) -0.012(6) 0.009(6) 0.002(6)
O2 0.056(9) 0.062(7) 0.064(9) -0.002(7) 0.029(7) 0.001(7)
O3 0.052(6) 0.040(6) 0.045(6) 0.001(5) 0.026(5) 0.000(5)
O4 0.045(6) 0.056(7) 0.034(6) -0.006(6) 0.003(5) -0.001(6)
C1 0.044(9) 0.038(10) 0.036(10) 0.004(9) 0.018(7) 0.018(8)
C2 0.039(9) 0.056(11) 0.033(10) -0.007(10) 0.013(7) 0.012(10)
C3 0.053(9) 0.036(7) 0.039(8) 0.006(7) 0.029(7) 0.019(7)
C4 0.051(7) 0.044(8) 0.064(8) -0.001(8) 0.021(6) 0.003(8)
C5 0.034(9) 0.029(9) 0.056(9) 0.004(9) 0.015(8) 0.001(8)
C6 0.062(10) 0.065(9) 0.053(9) 0.008(8) 0.022(8) 0.004(8)
C7 0.089(12) 0.079(11) 0.068(11) -0.016(9) 0.025(10) -0.002(9)
C8 0.079(11) 0.078(11) 0.081(12) -0.014(10) 0.005(10) 0.002(10)
C9 0.078(12) 0.068(10) 0.098(14) -0.007(10) -0.013(11) -0.001(9)
C10 0.075(11) 0.076(11) 0.071(12) 0.020(10) 0.004(9) 0.013(9)
N1' 0.044(8) 0.046(9) 0.036(8) -0.003(7) 0.005(6) -0.003(7)
N2' 0.029(7) 0.059(10) 0.044(9) 0.005(8) 0.007(7) 0.015(7)
N3' 0.062(10) 0.083(11) 0.080(11) 0.002(10) -0.025(9) -0.006(9)
O1' 0.051(9) 0.043(6) 0.060(9) 0.008(7) 0.004(7) -0.007(7)
O2' 0.053(8) 0.063(9) 0.077(9) -0.006(8) 0.018(7) 0.013(7)
O3' 0.057(7) 0.039(6) 0.047(7) 0.018(6) 0.018(6) -0.010(6)
O4' 0.069(10) 0.074(10) 0.049(9) -0.002(8) 0.032(7) 0.000(8)
C1' 0.038(9) 0.029(9) 0.037(8) 0.005(7) 0.022(7) 0.017(7)
C2' 0.040(11) 0.065(13) 0.036(10) 0.010(11) 0.015(9) 0.003(11)
C3' 0.035(9) 0.073(12) 0.042(10) 0.005(9) 0.018(8) -0.006(8)
C4' 0.045(8) 0.039(8) 0.052(8) 0.004(7) 0.017(7) 0.016(7)
C5' 0.047(9) 0.021(8) 0.039(8) 0.010(7) 0.011(7) 0.008(7)
C6' 0.077(12) 0.040(9) 0.054(11) 0.000(8) 0.016(9) -0.021(8)
C7' 0.070(12) 0.105(15) 0.086(14) -0.013(12) 0.017(11) -0.004(11)
C8' 0.067(12) 0.067(12) 0.086(14) -0.016(11) 0.003(11) -0.018(10)
C9' 0.077(13) 0.052(10) 0.062(12) -0.002(10) -0.040(10) 0.005(10)
C10' 0.083(14) 0.079(13) 0.104(15) 0.023(12) -0.005(12) -0.015(11)
N4 0.065(5) 0.055(4) 0.044(4) -0.002(4) 0.027(4) 0.004(4)
N5 0.057(4) 0.072(5) 0.048(4) -0.004(4) 0.032(4) 0.004(4)
N6 0.059(5) 0.050(4) 0.068(5) 0.002(4) 0.032(4) 0.012(3)
C11 0.052(5) 0.079(6) 0.040(5) -0.006(4) 0.025(4) -0.004(5)
C12 0.063(6) 0.071(6) 0.042(5) -0.005(5) 0.016(4) -0.001(4)
C13 0.047(5) 0.062(5) 0.063(6) 0.009(5) 0.025(4) 0.005(4)
C14 0.087(7) 0.061(6) 0.080(7) -0.013(5) 0.054(6) 0.001(5)
C15 0.081(7) 0.065(6) 0.057(6) -0.011(5) 0.043(5) -0.018(5)
C16 0.067(6) 0.077(6) 0.050(6) -0.007(5) 0.023(5) -0.014(5)
C17 0.063(6) 0.071(6) 0.060(6) -0.013(5) 0.035(5) -0.013(5)
C18 0.058(5) 0.068(6) 0.050(5) 0.002(4) 0.027(4) 0.010(4)
C19 0.103(8) 0.060(6) 0.083(7) -0.006(5) 0.057(7) 0.002(5)
C20 0.104(8) 0.053(5) 0.064(6) -0.016(5) 0.050(6) 0.002(5)
C21 0.068(6) 0.107(8) 0.061(7) 0.020(6) 0.037(6) 0.014(6)
C22 0.067(6) 0.112(8) 0.043(5) 0.014(5) 0.028(5) 0.030(6)
C23 0.074(6) 0.040(4) 0.061(6) 0.002(4) 0.040(5) 0.001(4)
C24 0.063(6) 0.074(6) 0.062(6) 0.003(5) 0.035(5) 0.001(5)
C25 0.065(6) 0.068(6) 0.051(6) 0.007(5) 0.019(5) 0.008(5)
C26 0.040(5) 0.071(6) 0.082(7) 0.012(6) 0.023(5) 0.002(4)
C27 0.066(6) 0.061(5) 0.043(5) 0.004(4) 0.012(4) 0.025(5)
C28 0.056(6) 0.051(5) 0.079(7) 0.029(5) 0.015(5) 0.014(4)
C29 0.072(7) 0.136(10) 0.059(7) 0.042(7) 0.019(6) 0.060(7)
C30 0.069(7) 0.078(7) 0.055(6) -0.007(6) 0.006(5) -0.009(5)
C31 0.109(9) 0.143(11) 0.078(8) -0.040(7) 0.038(7) 0.042(8)
C32 0.082(8) 0.094(9) 0.195(15) 0.040(10) 0.024(9) 0.018(7)
C33 0.155(13) 0.176(14) 0.087(9) 0.044(9) 0.045(9) 0.067(11)
C34 0.100(10) 0.147(12) 0.094(10) -0.029(9) 0.015(8) 0.014(9)
C35 0.070(8) 0.124(10) 0.138(12) 0.026(9) 0.042(8) 0.022(7)
C36 0.068(6) 0.078(6) 0.035(5) -0.002(5) 0.005(5) -0.021(5)
C37 0.070(6) 0.079(7) 0.038(5) -0.004(5) 0.018(5) -0.014(5)
C38 0.059(6) 0.096(7) 0.025(4) 0.010(5) 0.006(4) -0.018(5)
C39 0.052(6) 0.120(9) 0.050(6) 0.029(6) -0.006(5) -0.002(6)
C40 0.060(6) 0.092(7) 0.061(7) 0.007(6) 0.000(5) -0.035(6)
C41 0.168(12) 0.063(7) 0.055(7) 0.000(5) 0.019(7) -0.031(7)
C42 0.093(8) 0.121(9) 0.068(7) -0.016(7) 0.022(6) 0.017(7)
C43 0.129(10) 0.108(9) 0.054(7) 0.019(6) 0.016(7) -0.046(8)
C44 0.094(9) 0.167(13) 0.101(10) 0.042(10) 0.001(8) 0.051(9)
C45 0.075(8) 0.198(15) 0.100(10) 0.007(10) 0.022(7) -0.039(9)
C46 0.086(7) 0.046(5) 0.070(7) -0.009(5) 0.037(6) -0.004(5)
C47 0.112(10) 0.042(5) 0.114(10) 0.002(6) 0.062(9) 0.001(6)
C48 0.090(8) 0.049(6) 0.111(10) 0.026(6) 0.041(8) 0.007(5)
C49 0.134(11) 0.057(6) 0.072(7) -0.007(6) 0.054(8) -0.041(7)
C50 0.083(8) 0.053(6) 0.170(13) -0.033(7) 0.072(9) -0.024(5)
C51 0.144(13) 0.115(11) 0.140(14) -0.023(10) 0.035(11) -0.022(10)
C52 0.186(15) 0.069(8) 0.219(18) -0.007(10) 0.121(15) 0.006(9)
C53 0.138(12) 0.083(8) 0.100(10) 0.039(7) 0.004(9) 0.023(8)
C54 0.28(2) 0.127(12) 0.136(13) -0.027(10) 0.125(14) -0.085(13)
C55 0.123(12) 0.107(10) 0.241(19) -0.006(12) 0.079(13) -0.008(9)
O14 0.240(17) 0.097(9) 0.174(14) 0.000 0.087(13) 0.000

loop_
_atom_type_symbol
_atom_type_description
_atom_type_scat_dispersion_real
_atom_type_scat_dispersion_imag
_atom_type_scat_source
C C 0.0033 0.0016 'International Tables Vol C Tables 4.2.6.8 and 6.1.1.4'
H H 0.0000 0.0000 'International Tables Vol C Tables 4.2.6.8 and 6.1.1.4'
N N 0.0061 0.0033 'International Tables Vol C Tables 4.2.6.8 and 6.1.1.4'
O O 0.0106 0.0060 'International Tables Vol C Tables 4.2.6.8 and 6.1.1.4'
F F 0.0171 0.0103 'International Tables Vol C Tables 4.2.6.8 and 6.1.1.4'
S S 0.1246 0.1234 'International Tables Vol C Tables 4.2.6.8 and 6.1.1.4'
Rh Rh -1.1178 0.9187 'International Tables Vol C Tables 4.2.6.8 and 6.1.1.4'

loop_
_geom_angle_atom_site_label_1
_geom_angle_atom_site_label_2
_geom_angle_atom_site_label_3
_geom_angle
_geom_angle_site_symmetry_1
_geom_angle_site_symmetry_3
N1' Rh1 C26 123.4(5) . .
N1' Rh1 O1' 78.2(7) . .
C26 Rh1 O1' 90.3(8) . .
N1' Rh1 C30 161.6(5) . .
C26 Rh1 C30 39.2(3) . .
O1' Rh1 C30 94.0(6) . .
N1' Rh1 C29 153.7(6) . .
C26 Rh1 C29 64.5(4) . .
O1' Rh1 C29 128.0(7) . .
C30 Rh1 C29 37.8(4) . .
N1' Rh1 C27 104.5(5) . .
C26 Rh1 C27 39.5(3) . .
O1' Rh1 C27 122.5(9) . .
C30 Rh1 C27 65.5(4) . .
C29 Rh1 C27 64.5(4) . .
N1' Rh1 C28 117.2(6) . .
C26 Rh1 C28 65.3(3) . .
O1' Rh1 C28 155.4(8) . .
C30 Rh1 C28 65.3(4) . .
C29 Rh1 C28 39.4(4) . .
C27 Rh1 C28 38.1(3) . .
N1' Rh1 N4 85.8(5) . .
C26 Rh1 N4 149.1(3) . .
O1' Rh1 N4 85.9(9) . .
C30 Rh1 N4 110.4(3) . .
C29 Rh1 N4 94.3(3) . .
C27 Rh1 N4 151.0(3) . .
C28 Rh1 N4 113.1(3) . .
C26 Rh1 O2 97.2(7) . .
C30 Rh1 O2 103.9(6) . .
C29 Rh1 O2 137.9(7) . .
C27 Rh1 O2 125.3(7) . .
C28 Rh1 O2 162.1(7) . .
N4 Rh1 O2 83.7(7) . .
C26 Rh1 O4 125.6(4) . .
C30 Rh1 O4 158.4(4) . .
C29 Rh1 O4 129.5(5) . .
C27 Rh1 O4 93.5(4) . .
C28 Rh1 O4 95.2(4) . .
N4 Rh1 O4 85.1(3) . .
O2 Rh1 O4 92.3(6) . .
N2' Rh2 N5 84.1(5) . 2_655
N2 Rh2 N5 85.0(4) . 2_655
N2' Rh2 C36 121.4(5) . .
N2 Rh2 C36 158.9(4) . .
N5 Rh2 C36 111.1(3) 2_655 .
N2' Rh2 C40 156.1(5) . .
N2 Rh2 C40 159.5(5) . .
N5 Rh2 C40 94.8(4) 2_655 .
C36 Rh2 C40 37.3(4) . .
N2' Rh2 C39 160.5(5) . .
N2 Rh2 C39 122.1(4) . .
N5 Rh2 C39 110.8(4) 2_655 .
C36 Rh2 C39 66.1(4) . .
C40 Rh2 C39 39.3(4) . .
N2' Rh2 C38 123.4(5) . .
N2 Rh2 C38 106.7(4) . .
N5 Rh2 C38 150.4(3) 2_655 .
C36 Rh2 C38 66.1(4) . .
C40 Rh2 C38 64.8(4) . .
C39 Rh2 C38 39.9(4) . .
N2' Rh2 C37 107.5(5) . .
N2 Rh2 C37 121.4(4) . .
N5 Rh2 C37 151.9(3) 2_655 .
C36 Rh2 C37 40.9(3) . .
C40 Rh2 C37 64.2(4) . .
C39 Rh2 C37 65.3(4) . .
C38 Rh2 C37 37.4(3) . .
N2 Rh2 O3 76.6(4) . .
N5 Rh2 O3 83.2(3) 2_655 .
C36 Rh2 O3 91.5(4) . .
C40 Rh2 O3 123.8(4) . .
C39 Rh2 O3 156.5(4) . .
C38 Rh2 O3 125.6(4) . .
C37 Rh2 O3 93.3(4) . .
N2' Rh2 O3' 76.3(5) . .
N5 Rh2 O3' 85.7(4) 2_655 .
C36 Rh2 O3' 155.6(4) . .
C40 Rh2 O3' 127.5(5) . .
C39 Rh2 O3' 91.9(5) . .
C38 Rh2 O3' 90.5(4) . .
C37 Rh2 O3' 121.5(4) . .
N1 Rh3 C50 125.6(5) . .
N1 Rh3 C46 164.2(5) . .
C50 Rh3 C46 39.9(4) . .
C50 Rh3 O2' 95.9(9) . .
C46 Rh3 O2' 103.9(7) . .
N1 Rh3 C48 118.6(5) . .
C50 Rh3 C48 66.3(5) . .
C46 Rh3 C48 65.5(4) . .
O2' Rh3 C48 161.7(9) . .
N1 Rh3 C47 153.7(6) . .
C50 Rh3 C47 64.1(4) . .
C46 Rh3 C47 37.5(4) . .
O2' Rh3 C47 138.6(7) . .
C48 Rh3 C47 38.2(5) . .
N1 Rh3 C49 106.3(4) . .
C50 Rh3 C49 40.0(5) . .
C46 Rh3 C49 66.5(4) . .
O2' Rh3 C49 123.6(10) . .
C48 Rh3 C49 39.3(4) . .
C47 Rh3 C49 64.1(4) . .
N1 Rh3 N6 85.3(4) . .
C50 Rh3 N6 147.1(4) . .
C46 Rh3 N6 107.8(3) . .
O2' Rh3 N6 85.5(9) . .
C48 Rh3 N6 111.6(4) . .
C47 Rh3 N6 93.5(4) . .
C49 Rh3 N6 150.8(4) . .
N1 Rh3 O1 79.4(6) . .
C50 Rh3 O1 89.1(7) . .
C46 Rh3 O1 92.6(5) . .
C48 Rh3 O1 154.8(6) . .
C47 Rh3 O1 126.9(6) . .
C49 Rh3 O1 122.0(8) . .
N6 Rh3 O1 86.0(7) . .
C50 Rh3 O4' 126.5(6) . .
C46 Rh3 O4' 159.8(5) . .
O2' Rh3 O4' 91.3(7) . .
C48 Rh3 O4' 96.2(5) . .
C47 Rh3 O4' 129.9(6) . .
C49 Rh3 O4' 94.1(5) . .
N6 Rh3 O4' 86.2(4) . .
C1 N1 C3 107.3(13) . .
C1 N1 Rh3 138.8(12) . .
C3 N1 Rh3 112.7(10) . .
C1 N2 C2 108.7(15) . .
C1 N2 Rh2 136.9(11) . .
C2 N2 Rh2 112.4(15) . .
C10 N3 C6 118.7(18) . .
C4 O1 Rh3 111.5(15) . .
C4 O2 Rh1 142(2) . .
C5 O3 Rh2 115.1(11) . .
C5 O4 Rh1 140.7(12) . .
N2 C1 N1 110.6(14) . .
N2 C1 C6 124.9(15) . .
N1 C1 C6 124.2(16) . .
N2 C2 C3 105.1(16) . .
N2 C2 C5 119(2) . .
C3 C2 C5 136.0(18) . .
N1 C3 C2 108.2(14) . .
N1 C3 C4 117.5(15) . .
C2 C3 C4 134.3(15) . .
O2 C4 O1 115(2) . .
O2 C4 C3 127(2) . .
O1 C4 C3 118.4(19) . .
O3 C5 O4 118.1(16) . .
O3 C5 C2 115.7(19) . .
O4 C5 C2 126.2(16) . .
N3 C6 C7 122.1(15) . .
N3 C6 C1 114.0(17) . .
C7 C6 C1 124.0(18) . .
C6 C7 C8 122.9(17) . .
C7 C8 C9 104.9(18) . .
C10 C9 C8 131(2) . .
N3 C10 C9 121(2) . .
C1' N1' C3' 102.9(13) . .
C1' N1' Rh1 138.8(14) . .
C3' N1' Rh1 116.7(11) . .
C1' N2' C2' 104.8(17) . .
C1' N2' Rh2 138.8(14) . .
C2' N2' Rh2 114.3(16) . .
C10' N3' C6' 113(2) . .
C4' O1' Rh1 115.2(19) . .
C4' O2' Rh3 145(2) . .
C5' O3' Rh2 117.0(12) . .
C5' O4' Rh3 136.5(16) . .
N2' C1' N1' 113.0(16) . .
N2' C1' C6' 121.7(17) . .
N1' C1' C6' 125.0(17) . .
C3' C2' N2' 109(2) . .
C3' C2' C5' 133(3) . .
N2' C2' C5' 117(3) . .
C2' C3' N1' 110(2) . .
C2' C3' C4' 138(2) . .
N1' C3' C4' 111.3(16) . .
O2' C4' O1' 119(3) . .
O2' C4' C3' 124(2) . .
O1' C4' C3' 117(2) . .
O4' C5' O3' 115(2) . .
O4' C5' C2' 131(3) . .
O3' C5' C2' 113(2) . .
N3' C6' C7' 126.0(16) . .
N3' C6' C1' 112.1(19) . .
C7' C6' C1' 121.9(19) . .
C6' C7' C8' 122(2) . .
C7' C8' C9' 105.1(19) . .
C10' C9' C8' 133(2) . .
N3' C10' C9' 121(2) . .
C11 N4 C15 119.1(7) . .
C11 N4 Rh1 121.5(6) . .
C15 N4 Rh1 118.2(6) . .
C16 N5 C20 116.9(7) . .
C16 N5 Rh2 122.1(6) . 2_655
C20 N5 Rh2 120.3(6) . 2_655
C25 N6 C21 116.0(8) . .
C25 N6 Rh3 121.3(6) . .
C21 N6 Rh3 122.3(6) . .
N4 C11 C12 122.8(8) . .
C13 C12 C11 120.6(9) . .
C14 C13 C12 115.2(8) . .
C14 C13 C18 121.9(9) . .
C12 C13 C18 122.5(8) . .
C13 C14 C15 121.9(9) . .
N4 C15 C14 120.4(8) . .
N5 C16 C17 126.0(9) . .
C16 C17 C18 118.9(9) . .
C17 C18 C19 116.0(8) . .
C17 C18 C13 121.9(8) . .
C19 C18 C13 122.1(8) . .
C20 C19 C18 119.9(9) . .
N5 C20 C19 122.3(8) . .
C22 C21 N6 123.7(10) . .
C21 C22 C23 121.5(9) . .
C22 C23 C24 116.7(8) . .
C22 C23 C23 122.8(11) . 2_655
C24 C23 C23 120.5(11) . 2_655
C23 C24 C25 120.7(9) . .
N6 C25 C24 121.3(9) . .
C30 C26 C27 108.0(8) . .
C30 C26 C35 127.2(10) . .
C27 C26 C35 124.7(10) . .
C30 C26 Rh1 71.4(5) . .
C27 C26 Rh1 71.6(5) . .
C35 C26 Rh1 125.0(7) . .
C28 C27 C26 107.9(8) . .
C28 C27 C31 124.9(10) . .
C26 C27 C31 127.2(10) . .
C28 C27 Rh1 71.0(5) . .
C26 C27 Rh1 68.9(5) . .
C31 C27 Rh1 126.3(7) . .
C27 C28 C29 107.0(9) . .
C27 C28 C32 123.0(11) . .
C29 C28 C32 129.7(11) . .
C27 C28 Rh1 70.9(5) . .
C29 C28 Rh1 70.1(5) . .
C32 C28 Rh1 128.5(7) . .
C30 C29 C28 109.5(9) . .
C30 C29 C33 130.0(12) . .
C28 C29 C33 120.5(12) . .
C30 C29 Rh1 70.9(6) . .
C28 C29 Rh1 70.6(5) . .
C33 C29 Rh1 124.7(7) . .
C29 C30 C26 107.6(9) . .
C29 C30 C34 127.8(11) . .
C26 C30 C34 124.6(11) . .
C29 C30 Rh1 71.2(6) . .
C26 C30 Rh1 69.4(5) . .
C34 C30 Rh1 126.3(8) . .
C40 C36 C41 130.1(10) . .
C40 C36 C37 105.5(9) . .
C41 C36 C37 124.1(10) . .
C40 C36 Rh2 71.6(6) . .
C41 C36 Rh2 127.7(7) . .
C37 C36 Rh2 70.4(5) . .
C38 C37 C42 123.3(9) . .
C38 C37 C36 108.2(9) . .
C42 C37 C36 128.5(10) . .
C38 C37 Rh2 71.0(5) . .
C42 C37 Rh2 126.2(7) . .
C36 C37 Rh2 68.7(5) . .
C37 C38 C43 127.8(10) . .
C37 C38 C39 109.1(8) . .
C43 C38 C39 122.9(10) . .
C37 C38 Rh2 71.6(5) . .
C43 C38 Rh2 127.8(7) . .
C39 C38 Rh2 69.7(5) . .
C40 C39 C38 104.6(9) . .
C40 C39 C44 126.8(11) . .
C38 C39 C44 128.4(10) . .
C40 C39 Rh2 70.3(5) . .
C38 C39 Rh2 70.4(5) . .
C44 C39 Rh2 126.0(9) . .
C36 C40 C39 112.3(9) . .
C36 C40 C45 122.6(10) . .
C39 C40 C45 125.0(11) . .
C36 C40 Rh2 71.1(5) . .
C39 C40 Rh2 70.4(5) . .
C45 C40 Rh2 123.5(8) . .
C47 C46 C50 106.8(11) . .
C47 C46 C51 126.1(11) . .
C50 C46 C51 126.9(12) . .
C47 C46 Rh3 72.5(6) . .
C50 C46 Rh3 69.5(5) . .
C51 C46 Rh3 127.5(8) . .
C46 C47 C48 112.1(10) . .
C46 C47 C52 126.0(14) . .
C48 C47 C52 121.8(14) . .
C46 C47 Rh3 70.0(6) . .
C48 C47 Rh3 70.4(6) . .
C52 C47 Rh3 125.1(8) . .
C47 C48 C49 106.8(11) . .
C47 C48 C53 125.4(12) . .
C49 C48 C53 127.4(13) . .
C47 C48 Rh3 71.5(6) . .
C49 C48 Rh3 71.0(6) . .
C53 C48 Rh3 127.9(8) . .
C48 C49 C50 106.2(10) . .
C48 C49 C54 134.5(15) . .
C50 C49 C54 119.3(14) . .
C48 C49 Rh3 69.7(6) . .
C50 C49 Rh3 68.2(6) . .
C54 C49 Rh3 124.9(8) . .
C46 C50 C49 107.8(10) . .
C46 C50 C55 125.0(14) . .
C49 C50 C55 127.0(13) . .
C46 C50 Rh3 70.6(6) . .
C49 C50 Rh3 71.8(6) . .
C55 C50 Rh3 126.1(8) . .

loop_
_geom_bond_atom_site_label_1
_geom_bond_atom_site_label_2
_geom_bond_distance
_geom_bond_site_symmetry_2
Rh1 N1' 1.985(14) .
Rh1 C26 2.102(8) .
Rh1 O1' 2.11(3) .
Rh1 C30 2.127(10) .
Rh1 C29 2.131(9) .
Rh1 C27 2.137(8) .
Rh1 C28 2.138(8) .
Rh1 N4 2.152(7) .
Rh1 O2 2.16(3) .
Rh1 O4 2.200(11) .
Rh2 N2' 2.052(15) .
Rh2 N2 2.099(12) .
Rh2 N5 2.130(7) 2_655
Rh2 C36 2.135(9) .
Rh2 C40 2.142(9) .
Rh2 C39 2.143(9) .
Rh2 C38 2.151(8) .
Rh2 C37 2.160(9) .
Rh2 O3 2.188(10) .
Rh2 O3' 2.207(11) .
Rh3 N1 2.036(12) .
Rh3 C50 2.084(10) .
Rh3 C46 2.098(9) .
Rh3 O2' 2.11(3) .
Rh3 C48 2.115(10) .
Rh3 C47 2.129(10) .
Rh3 C49 2.132(9) .
Rh3 N6 2.144(7) .
Rh3 O1 2.17(2) .
Rh3 O4' 2.263(18) .
N1 C1 1.332(16) .
N1 C3 1.332(15) .
N2 C1 1.319(15) .
N2 C2 1.350(18) .
N3 C10 1.26(2) .
N3 C6 1.33(2) .
O1 C4 1.24(2) .
O2 C4 1.23(2) .
O3 C5 1.253(17) .
O4 C5 1.264(18) .
C1 C6 1.498(16) .
C2 C3 1.41(3) .
C2 C5 1.462(18) .
C3 C4 1.473(17) .
C6 C7 1.419(16) .
C7 C8 1.431(16) .
C8 C9 1.432(17) .
C9 C10 1.33(3) .
N1' C1' 1.365(17) .
N1' C3' 1.43(3) .
N2' C1' 1.332(16) .
N2' C2' 1.41(4) .
N3' C10' 1.335(17) .
N3' C6' 1.421(16) .
O1' C4' 1.29(2) .
O2' C4' 1.21(2) .
O3' C5' 1.28(2) .
O4' C5' 1.22(2) .
C1' C6' 1.510(16) .
C2' C3' 1.30(4) .
C2' C5' 1.459(18) .
C3' C4' 1.487(17) .
C6' C7' 1.421(17) .
C7' C8' 1.438(17) .
C8' C9' 1.456(17) .
C9' C10' 1.35(3) .
N4 C11 1.301(10) .
N4 C15 1.303(10) .
N5 C16 1.313(11) .
N5 C20 1.345(11) .
N5 Rh2 2.130(7) 2_655
N6 C25 1.348(11) .
N6 C21 1.357(12) .
C11 C12 1.386(11) .
C12 C13 1.374(12) .
C13 C14 1.349(12) .
C13 C18 1.468(11) .
C14 C15 1.420(11) .
C16 C17 1.364(12) .
C17 C18 1.396(12) .
C18 C19 1.422(12) .
C19 C20 1.385(12) .
C21 C22 1.312(12) .
C22 C23 1.360(12) .
C23 C24 1.366(12) .
C23 C23 1.497(16) 2_655
C24 C25 1.376(12) .
C26 C30 1.417(11) .
C26 C27 1.434(12) .
C26 C35 1.509(14) .
C27 C28 1.396(12) .
C27 C31 1.493(13) .
C28 C29 1.437(15) .
C28 C32 1.536(15) .
C29 C30 1.381(15) .
C29 C33 1.625(16) .
C30 C34 1.426(15) .
C36 C40 1.368(14) .
C36 C41 1.484(13) .
C36 C37 1.501(12) .
C37 C38 1.382(13) .
C37 C42 1.412(13) .
C38 C43 1.450(12) .
C38 C39 1.466(13) .
C39 C40 1.440(14) .
C39 C44 1.480(15) .
C40 C45 1.569(15) .
C46 C47 1.357(15) .
C46 C50 1.427(15) .
C46 C51 1.461(17) .
C47 C48 1.388(17) .
C47 C52 1.489(16) .
C48 C49 1.429(15) .
C48 C53 1.494(15) .
C49 C50 1.442(17) .
C49 C54 1.521(16) .
C50 C55 1.571(16) .

loop_
_geom_torsion_atom_site_label_1
_geom_torsion_atom_site_label_2
_geom_torsion_atom_site_label_3
_geom_torsion_atom_site_label_4
_geom_torsion
_geom_torsion_site_symmetry_1
_geom_torsion_site_symmetry_4
C2 N2 C1 N1 -5(4) . .
Rh2 N2 C1 N1 -166.9(11) . .
C2 N2 C1 C6 -178(3) . .
Rh2 N2 C1 C6 20(4) . .
C3 N1 C1 N2 3(3) . .
Rh3 N1 C1 N2 168.7(12) . .
C3 N1 C1 C6 176(2) . .
Rh3 N1 C1 C6 -18(4) . .
C1 N2 C2 C3 4(4) . .
Rh2 N2 C2 C3 171(2) . .
C1 N2 C2 C5 -177(4) . .
Rh2 N2 C2 C5 -10(5) . .
C1 N1 C3 C2 0(3) . .
Rh3 N1 C3 C2 -170(3) . .
C1 N1 C3 C4 178(3) . .
Rh3 N1 C3 C4 8(2) . .
N2 C2 C3 N1 -2(4) . .
C5 C2 C3 N1 179(6) . .
N2 C2 C3 C4 180(3) . .
C5 C2 C3 C4 1(9) . .
Rh1 O2 C4 O1 -165(3) . .
Rh1 O2 C4 C3 13(7) . .
Rh3 O1 C4 O2 179(3) . .
Rh3 O1 C4 C3 1(4) . .
N1 C3 C4 O2 176(3) . .
C2 C3 C4 O2 -6(7) . .
N1 C3 C4 O1 -6(5) . .
C2 C3 C4 O1 172(4) . .
Rh2 O3 C5 O4 -175.3(18) . .
Rh2 O3 C5 C2 7(4) . .
Rh1 O4 C5 O3 174.5(11) . .
Rh1 O4 C5 C2 -8(5) . .
N2 C2 C5 O3 2(6) . .
C3 C2 C5 O3 -179(5) . .
N2 C2 C5 O4 -176(3) . .
C3 C2 C5 O4 3(9) . .
C10 N3 C6 C7 0(3) . .
C10 N3 C6 C1 179.1(16) . .
N2 C1 C6 N3 -94(3) . .
N1 C1 C6 N3 94(3) . .
N2 C1 C6 C7 85(3) . .
N1 C1 C6 C7 -87(3) . .
N3 C6 C7 C8 -3(3) . .
C1 C6 C7 C8 178.0(17) . .
C6 C7 C8 C9 4(2) . .
C7 C8 C9 C10 -4(3) . .
C6 N3 C10 C9 1(3) . .
C8 C9 C10 N3 1(3) . .
C2' N2' C1' N1' 3(4) . .
Rh2 N2' C1' N1' 165.0(14) . .
C2' N2' C1' C6' 178(4) . .
Rh2 N2' C1' C6' -21(4) . .
C3' N1' C1' N2' -5(3) . .
Rh1 N1' C1' N2' -168.6(15) . .
C3' N1' C1' C6' -179(2) . .
Rh1 N1' C1' C6' 17(5) . .
C1' N2' C2' C3' -1(6) . .
Rh2 N2' C2' C3' -167(3) . .
C1' N2' C2' C5' -178(5) . .
Rh2 N2' C2' C5' 15(7) . .
N2' C2' C3' N1' -2(6) . .
C5' C2' C3' N1' 175(7) . .
N2' C2' C3' C4' -175(3) . .
C5' C2' C3' C4' 2(12) . .
C1' N1' C3' C2' 4(4) . .
Rh1 N1' C3' C2' 172(4) . .
C1' N1' C3' C4' 179(3) . .
Rh1 N1' C3' C4' -13(3) . .
Rh3 O2' C4' O1' 178(4) . .
Rh3 O2' C4' C3' -1(9) . .
Rh1 O1' C4' O2' -171(4) . .
Rh1 O1' C4' C3' 8(5) . .
C2' C3' C4' O2' -6(9) . .
N1' C3' C4' O2' -179(4) . .
C2' C3' C4' O1' 175(6) . .
N1' C3' C4' O1' 2(5) . .
Rh3 O4' C5' O3' -163.1(15) . .
Rh3 O4' C5' C2' 5(7) . .
Rh2 O3' C5' O4' 175(2) . .
Rh2 O3' C5' C2' 5(5) . .
C3' C2' C5' O4' 2(12) . .
N2' C2' C5' O4' 179(4) . .
C3' C2' C5' O3' 170(6) . .
N2' C2' C5' O3' -13(7) . .
C10' N3' C6' C7' 2(3) . .
C10' N3' C6' C1' -179.7(18) . .
N2' C1' C6' N3' 98(3) . .
N1' C1' C6' N3' -88(3) . .
N2' C1' C6' C7' -84(3) . .
N1' C1' C6' C7' 90(3) . .
N3' C6' C7' C8' 2(3) . .
C1' C6' C7' C8' -175.8(19) . .
C6' C7' C8' C9' -3(3) . .
C7' C8' C9' C10' -1(3) . .
C6' N3' C10' C9' -5(3) . .
C8' C9' C10' N3' 5(4) . .
C15 N4 C11 C12 0.7(13) . .
Rh1 N4 C11 C12 -166.3(7) . .
N4 C11 C12 C13 -1.3(14) . .
C11 C12 C13 C14 0.6(13) . .
C11 C12 C13 C18 173.8(8) . .
C12 C13 C14 C15 0.6(14) . .
C18 C13 C14 C15 -172.7(9) . .
C11 N4 C15 C14 0.4(14) . .
Rh1 N4 C15 C14 167.9(7) . .
C13 C14 C15 N4 -1.1(15) . .
C20 N5 C16 C17 -2.6(14) . .
Rh2 N5 C16 C17 167.1(8) 2_655 .
N5 C16 C17 C18 2.0(15) . .
C16 C17 C18 C19 1.1(13) . .
C16 C17 C18 C13 -177.6(8) . .
C14 C13 C18 C17 157.9(9) . .
C12 C13 C18 C17 -14.9(13) . .
C14 C13 C18 C19 -20.7(14) . .
C12 C13 C18 C19 166.5(9) . .
C17 C18 C19 C20 -3.2(14) . .
C13 C18 C19 C20 175.4(9) . .
C16 N5 C20 C19 0.2(14) . .
Rh2 N5 C20 C19 -169.8(8) 2_655 .
C18 C19 C20 N5 2.7(16) . .
C25 N6 C21 C22 3.7(15) . .
Rh3 N6 C21 C22 -168.6(9) . .
N6 C21 C22 C23 -1.2(17) . .
C21 C22 C23 C24 -1.1(15) . .
C21 C22 C23 C23 176.3(8) . 2_655
C22 C23 C24 C25 0.6(13) . .
C23 C23 C24 C25 -176.8(6) 2_655 .
C21 N6 C25 C24 -4.0(13) . .
Rh3 N6 C25 C24 168.3(7) . .
C23 C24 C25 N6 2.0(14) . .
C30 C26 C27 C28 -1.9(10) . .
C35 C26 C27 C28 -179.1(8) . .
Rh1 C26 C27 C28 60.5(6) . .
C30 C26 C27 C31 177.2(9) . .
C35 C26 C27 C31 0.1(15) . .
Rh1 C26 C27 C31 -120.3(9) . .
C30 C26 C27 Rh1 -62.5(6) . .
C35 C26 C27 Rh1 120.3(9) . .
C26 C27 C28 C29 1.9(9) . .
C31 C27 C28 C29 -177.3(9) . .
Rh1 C27 C28 C29 61.1(6) . .
C26 C27 C28 C32 176.7(8) . .
C31 C27 C28 C32 -2.5(14) . .
Rh1 C27 C28 C32 -124.1(9) . .
C26 C27 C28 Rh1 -59.2(6) . .
C31 C27 C28 Rh1 121.6(9) . .
C27 C28 C29 C30 -1.1(11) . .
C32 C28 C29 C30 -175.5(9) . .
Rh1 C28 C29 C30 60.5(7) . .
C27 C28 C29 C33 178.8(8) . .
C32 C28 C29 C33 4.4(15) . .
Rh1 C28 C29 C33 -119.6(9) . .
C27 C28 C29 Rh1 -61.7(6) . .
C32 C28 C29 Rh1 124.0(10) . .
C28 C29 C30 C26 -0.1(11) . .
C33 C29 C30 C26 -180.0(10) . .
Rh1 C29 C30 C26 60.2(7) . .
C28 C29 C30 C34 177.8(11) . .
C33 C29 C30 C34 -2.1(19) . .
Rh1 C29 C30 C34 -121.9(12) . .
C28 C29 C30 Rh1 -60.3(7) . .
C33 C29 C30 Rh1 119.8(11) . .
C27 C26 C30 C29 1.2(11) . .
C35 C26 C30 C29 178.3(9) . .
Rh1 C26 C30 C29 -61.4(7) . .
C27 C26 C30 C34 -176.7(10) . .
C35 C26 C30 C34 0.3(17) . .
Rh1 C26 C30 C34 120.7(11) . .
C27 C26 C30 Rh1 62.6(6) . .
C35 C26 C30 Rh1 -120.3(10) . .
C40 C36 C37 C38 -3.3(10) . .
C41 C36 C37 C38 -176.9(8) . .
Rh2 C36 C37 C38 60.2(6) . .
C40 C36 C37 C42 176.5(10) . .
C41 C36 C37 C42 2.9(15) . .
Rh2 C36 C37 C42 -120.0(10) . .
C40 C36 C37 Rh2 -63.5(7) . .
C41 C36 C37 Rh2 122.9(9) . .
C42 C37 C38 C43 -2.6(15) . .
C36 C37 C38 C43 177.2(9) . .
Rh2 C37 C38 C43 -124.0(10) . .
C42 C37 C38 C39 -178.7(9) . .
C36 C37 C38 C39 1.1(10) . .
Rh2 C37 C38 C39 59.9(7) . .
C42 C37 C38 Rh2 121.4(10) . .
C36 C37 C38 Rh2 -58.8(6) . .
C37 C38 C39 C40 1.4(10) . .
C43 C38 C39 C40 -174.9(9) . .
Rh2 C38 C39 C40 62.5(6) . .
C37 C38 C39 C44 178.1(11) . .
C43 C38 C39 C44 1.7(17) . .
Rh2 C38 C39 C44 -120.9(12) . .
C37 C38 C39 Rh2 -61.0(6) . .
C43 C38 C39 Rh2 122.6(9) . .
C41 C36 C40 C39 177.4(9) . .
C37 C36 C40 C39 4.4(11) . .
Rh2 C36 C40 C39 -58.3(7) . .
C41 C36 C40 C45 -6.1(17) . .
C37 C36 C40 C45 -179.1(9) . .
Rh2 C36 C40 C45 118.2(10) . .
C41 C36 C40 Rh2 -124.3(10) . .
C37 C36 C40 Rh2 62.7(6) . .
C38 C39 C40 C36 -3.7(11) . .
C44 C39 C40 C36 179.5(11) . .
Rh2 C39 C40 C36 58.7(7) . .
C38 C39 C40 C45 179.8(10) . .
C44 C39 C40 C45 3.1(18) . .
Rh2 C39 C40 C45 -117.7(10) . .
C38 C39 C40 Rh2 -62.5(6) . .
C44 C39 C40 Rh2 120.8(12) . .
C50 C46 C47 C48 -3.7(12) . .
C51 C46 C47 C48 -178.2(11) . .
Rh3 C46 C47 C48 57.8(8) . .
C50 C46 C47 C52 179.1(10) . .
C51 C46 C47 C52 4.6(18) . .
Rh3 C46 C47 C52 -119.5(11) . .
C50 C46 C47 Rh3 -61.4(7) . .
C51 C46 C47 Rh3 124.0(11) . .
C46 C47 C48 C49 5.0(12) . .
C52 C47 C48 C49 -177.6(9) . .
Rh3 C47 C48 C49 62.6(7) . .
C46 C47 C48 C53 178.6(9) . .
C52 C47 C48 C53 -4.0(17) . .
Rh3 C47 C48 C53 -123.8(11) . .
C46 C47 C48 Rh3 -57.6(8) . .
C52 C47 C48 Rh3 119.8(10) . .
C47 C48 C49 C50 -4.2(11) . .
C53 C48 C49 C50 -177.6(10) . .
Rh3 C48 C49 C50 58.7(7) . .
C47 C48 C49 C54 177.6(11) . .
C53 C48 C49 C54 4.2(19) . .
Rh3 C48 C49 C54 -119.5(12) . .
C47 C48 C49 Rh3 -62.9(7) . .
C53 C48 C49 Rh3 123.7(11) . .
C47 C46 C50 C49 0.9(11) . .
C51 C46 C50 C49 175.3(11) . .
Rh3 C46 C50 C49 -62.5(7) . .
C47 C46 C50 C55 -175.6(10) . .
C51 C46 C50 C55 -1.1(18) . .
Rh3 C46 C50 C55 121.1(11) . .
C47 C46 C50 Rh3 63.4(7) . .
C51 C46 C50 Rh3 -122.1(11) . .
C48 C49 C50 C46 2.1(11) . .
C54 C49 C50 C46 -179.4(9) . .
Rh3 C49 C50 C46 61.7(7) . .
C48 C49 C50 C55 178.4(10) . .
C54 C49 C50 C55 -3.1(16) . .
Rh3 C49 C50 C55 -121.9(11) . .
C48 C49 C50 Rh3 -59.7(6) . .
C54 C49 C50 Rh3 118.9(9) . .

loop_
_platon_squeeze_void_nr
_platon_squeeze_void_average_x
_platon_squeeze_void_average_y
_platon_squeeze_void_average_z
_platon_squeeze_void_volume
_platon_squeeze_void_count_electrons
_platon_squeeze_void_content
1 0.849 -0.098 0.052 6315 1982 ' '
2 0.556 0.248 0.192 17 3 ' '
3 0.444 0.248 0.308 17 3 ' '
4 0.056 0.252 0.692 17 3 ' '
5 0.944 0.252 0.808 17 3 ' '
6 0.056 0.748 0.192 17 3 ' '
7 0.944 0.748 0.308 17 3 ' '
8 0.556 0.752 0.692 17 3 ' '
9 0.444 0.752 0.808 17 3 ' '
